data_2101320
loop_
_publ_author_name
'Ojima, K.'
'Nishihata, Y.'
'Sawada, A.'

_publ_section_title
;
 Structure of potassium sulfate at temperatures from 296 K down to 15 K
;
_journal_coden_ASTM ASBSDK
_journal_issue 3
_journal_name_full
;
 Acta Crystallographica, Section B: Structural Science
;
_journal_page_first 287
_journal_page_last 293
_journal_paper_doi 10.1107/S0108768194013327
_journal_volume 51
_journal_year 1995
_chemical_formula_moiety '(K 1+)2, O4 S 2- '
_chemical_formula_structural 'K2 (S O4)'
_chemical_formula_sum 'K2 O4 S'
_chemical_formula_weight 158
_chemical_name_systematic 'Dipotassium sulfate'
_space_group_crystal_system orthorhombic
_space_group_IT_number 62
_space_group_name_Hall '-P 2n 2a'
_space_group_name_H-M_alt 'P m c n'
_cell_angle_alpha 90
_cell_angle_beta 90
_cell_angle_gamma 90
_cell_formula_units_Z 4
_cell_length_a 5.7303(6)
_cell_length_b 10.0100(10)
_cell_length_c 7.4291(6)
_cell_measurement_temperature 100
_cell_volume 426.14(7)
_diffrn_ambient_temperature 100
_diffrn_radiation_type Mo
_diffrn_radiation_wavelength 0.70926
_exptl_absorpt_coefficient_mu 2.53
_exptl_crystal_density_diffrn 2.72
_refine_ls_number_parameters 41
_refine_ls_number_reflns 1202
_refine_ls_R_factor_all 0.029
_cod_data_source_file oh0048.cif
_cod_data_source_block oh0048c
_cod_depositor_comments
;
 Adding anisotropic parameter values, measurement temperature, the R factor
 and additional information after consulting the original publication.

 Antanas Vaitkus,
 2018-08-13

 Correcting the summary chemical formula and moiety chemical formula.
 Adding the structural chemical formula and the systematic chemical name.

 Antanas Vaitkus,
 2018-08-13

 Updating space group information.

 Antanas Vaitkus,
 2018-08-13
;
_cod_original_sg_symbol_Hall 'P 2n -2a'
_cod_original_formula_sum 'K2 O3 S1'
_cod_database_code 2101320

loop_
_space_group_symop_id
_space_group_symop_operation_xyz
1 x,y,z
2 -x+1/2,-y+1/2,z+1/2
3 x+1/2,-y,-z
4 -x,y+1/2,-z+1/2
5 -x,-y,-z
6 x+1/2,y+1/2,-z+1/2
7 -x+1/2,y,z
8 x,-y+1/2,z+1/2

loop_
_atom_site_aniso_label
_atom_site_aniso_U_11
_atom_site_aniso_U_22
_atom_site_aniso_U_33
_atom_site_aniso_U_12
_atom_site_aniso_U_13
_atom_site_aniso_U_23
K(1) 0.0060(1) 0.0066(1) 0.0053(1) 0 0 0.0005(1)
K(2) 0.0066(1) 0.0049(1) 0.0041(1) 0 0 0.0001(1)
S 0.0037(1) 0.0030(1) 0.0028(1) 0 0 0.0000(1)
O(1) 0.0148(6) 0.0112(5) 0.0023(4) 0 0 0.0001(1)
O(2) 0.0105(5) 0.0033(4) 0.0070(5) 0 0 -0.0019(4)
O(3) 0.0050(3) 0.0082(3) 0.0096(4) -0.0025(3) 0.0008(3) 0.0020(3)

loop_
_atom_site_label
_atom_site_type_symbol
_atom_site_symmetry_multiplicity
_atom_site_Wyckoff_symbol
_atom_site_fract_x
_atom_site_fract_y
_atom_site_fract_z
_atom_site_U_iso_or_equiv
_atom_site_occupancy
_atom_site_calc_flag
K(1) K1+ 4 c 0.25 0.08940(4) 0.17176(6) 0.00595(7) 1 d
K(2) K1+ 4 c 0.25 0.79701(4) 0.48888(5) 0.00520(7) 1 d
S S6+ 4 c 0.25 0.41998(5) 0.23253(6) 0.00319(8) 1 d
O(1) O2- 4 c 0.25 0.4174(2) 0.0346(2) 0.0094(3) 1 d
O(2) O2- 4 c 0.25 0.5596(2) 0.2986(2) 0.0069(3) 1 d
O(3) O2- 8 d 0.0394(2) 0.35190(10) 0.3018(2) 0.0076(2) 1 d

loop_
_atom_type_symbol
_atom_type_oxidation_number
K1+ 1
S6+ 6
O2- -2

loop_
_geom_angle_atom_site_label_1
_geom_angle_atom_site_label_2
_geom_angle_atom_site_label_3
O(1) S O(2)
O(1) S O(3)
O(2) S O(3)
O(3) S O(3')

loop_
_geom_bond_atom_site_label_1
_geom_bond_atom_site_label_2
_geom_bond_distance
S O(1) 1.471(2)
S O(2) 1.481(2)
S O(3) 1.4780(10)
S K(1) 3.2644(7)
S K(2) 3.5256(4)
O(1) O(2) 2.424(2)
O(1) O(3) 2.414(2)
O(2) O(3) 2.405(2)
O(3) O(3') 2.414(2)
